data_2017225
loop_
_publ_author_name
'Castillo, Juan C.'
'Abon\'ia, Rodrigo'
'Cobo, Justo'
'Glidewell, Christopher'

_publ_section_title
;
 Eight
 7-benzyl-3-<i>tert</i>-butyl-1-phenylpyrazolo[3,4-<i>d</i>]oxazines,
 encompassing structures containing no intermolecular hydrogen bonds,
 and hydrogen-bonded structures in one, two or three dimensions
;
_journal_coeditor_code FA3197
_journal_issue 8
_journal_name_full 'Acta Crystallographica Section C'
_journal_page_first o423
_journal_page_last o430
_journal_paper_doi 10.1107/S0108270109028017
_journal_volume 65
_journal_year 2009
_chemical_formula_iupac 'C23 H25 N3 O3'
_chemical_formula_moiety 'C23 H25 N3 O3'
_chemical_formula_sum 'C23 H25 N3 O3'
_chemical_formula_weight 391.46
_chemical_name_systematic
;
3-<i>tert</i>-butyl-7-(3,4-methylenedioxybenzyl)-1-phenyl-6,7-dihydro-
1<i>H</i>,4<i>H</i>-pyrazolo[3,4-<i>d</i>][1,3]oxazine
;
_space_group_IT_number 14
_symmetry_cell_setting monoclinic
_symmetry_space_group_name_Hall '-P 2ybc'
_symmetry_space_group_name_H-M 'P 1 21/c 1'
_atom_sites_solution_hydrogens geom
_atom_sites_solution_primary direct
_atom_sites_solution_secondary difmap
_cell_angle_alpha 90.00
_cell_angle_beta 99.775(13)
_cell_angle_gamma 90.00
_cell_formula_units_Z 4
_cell_length_a 9.1164(14)
_cell_length_b 11.3303(18)
_cell_length_c 19.694(2)
_cell_measurement_reflns_used 4592
_cell_measurement_temperature 120(2)
_cell_measurement_theta_max 27.52
_cell_measurement_theta_min 2.82
_cell_volume 2004.7(5)
_computing_cell_refinement 'DIRAX/LSQ (Duisenberg <i>et al.</i>,  2000)'
_computing_data_collection 'COLLECT (Hooft, 1999)'
_computing_data_reduction 'EVALCCD (Duisenberg <i>et al.</i>,  2003)'
_computing_molecular_graphics 'PLATON (Spek, 2009)'
_computing_publication_material 'SHELXL97 (Sheldrick, 2008) and PLATON (Spek, 2009)'
_computing_structure_refinement 'SHELXL97 (Sheldrick, 2008)'
_computing_structure_solution 'SIR2004 (Burla <i>et al.</i>,  2005)'
_diffrn_ambient_temperature 120(2)
_diffrn_detector_area_resol_mean 9.091
_diffrn_measured_fraction_theta_full 0.997
_diffrn_measured_fraction_theta_max 0.997
_diffrn_measurement_device_type 'Bruker Nonius KappaCCD'
_diffrn_measurement_method '\f & \w scans'
_diffrn_radiation_monochromator graphite
_diffrn_radiation_source 'Bruker Nonius FR591 rotating anode'
_diffrn_radiation_type 'Mo K\a'
_diffrn_radiation_wavelength 0.71073
_diffrn_reflns_av_R_equivalents 0.0981
_diffrn_reflns_av_sigmaI/netI 0.0779
_diffrn_reflns_limit_h_max 11
_diffrn_reflns_limit_h_min -11
_diffrn_reflns_limit_k_max 14
_diffrn_reflns_limit_k_min -14
_diffrn_reflns_limit_l_max 25
_diffrn_reflns_limit_l_min -23
_diffrn_reflns_number 28641
_diffrn_reflns_theta_full 27.52
_diffrn_reflns_theta_max 27.52
_diffrn_reflns_theta_min 2.82
_diffrn_standards_decay_% 0
_diffrn_standards_number 0
_exptl_absorpt_coefficient_mu 0.087
_exptl_absorpt_correction_T_max 0.993
_exptl_absorpt_correction_T_min 0.977
_exptl_absorpt_correction_type multi-scan
_exptl_absorpt_process_details '(SADABS; Sheldrick, 2003)'
_exptl_crystal_colour colourless
_exptl_crystal_density_diffrn 1.297
_exptl_crystal_density_method 'not measured'
_exptl_crystal_description lath
_exptl_crystal_F_000 832
_exptl_crystal_size_max 0.38
_exptl_crystal_size_mid 0.12
_exptl_crystal_size_min 0.08
_refine_diff_density_max 0.319
_refine_diff_density_min -0.490
_refine_ls_extinction_method none
_refine_ls_goodness_of_fit_ref 1.162
_refine_ls_hydrogen_treatment constr
_refine_ls_matrix_type full
_refine_ls_number_parameters 265
_refine_ls_number_reflns 4592
_refine_ls_number_restraints 0
_refine_ls_restrained_S_all 1.162
_refine_ls_R_factor_all 0.1359
_refine_ls_R_factor_gt 0.0693
_refine_ls_shift/su_max 0.001
_refine_ls_shift/su_mean 0.000
_refine_ls_structure_factor_coef Fsqd
_refine_ls_weighting_details 'w=1/[\s^2^(Fo^2^)+(0.0642P)^2^+0.7945P] where P=(Fo^2^+2Fc^2^)/3'
_refine_ls_weighting_scheme calc
_refine_ls_wR_factor_gt 0.1366
_refine_ls_wR_factor_ref 0.1652
_reflns_number_gt 2768
_reflns_number_total 4592
_reflns_threshold_expression I>2\s(I)
_cod_data_source_file fa3197.cif
_cod_data_source_block VII
_cod_original_sg_symbol_H-M 'P 21/c'
_cod_database_code 2017225
_cod_database_fobs_code 2017225

loop_
_symmetry_equiv_pos_as_xyz
'x, y, z'
'-x, y+1/2, -z+1/2'
'-x, -y, -z'
'x, -y-1/2, z-1/2'

loop_
_atom_site_type_symbol
_atom_site_label
_atom_site_fract_x
_atom_site_fract_y
_atom_site_fract_z
_atom_site_U_iso_or_equiv
_atom_site_adp_type
_atom_site_calc_flag
_atom_site_refinement_flags
_atom_site_occupancy
_atom_site_disorder_assembly
_atom_site_disorder_group
N N1 0.6880(2) 0.65224(18) 0.75042(11) 0.0174(5) Uani d . 1 . .
N N2 0.8125(2) 0.59907(19) 0.78572(10) 0.0185(5) Uani d . 1 . .
C C3 0.8975(3) 0.5764(2) 0.73941(13) 0.0181(5) Uani d . 1 . .
C C3a 0.8280(3) 0.6130(2) 0.67377(13) 0.0180(5) Uani d . 1 . .
C C4 0.8665(3) 0.6095(3) 0.60356(14) 0.0261(6) Uani d . 1 . .
H H41 0.9418 0.6708 0.5992 0.031 Uiso calc R 1 . .
H H42 0.9093 0.5316 0.5953 0.031 Uiso calc R 1 . .
O O5 0.7352(2) 0.62995(18) 0.55362(9) 0.0294(5) Uani d . 1 . .
C C6 0.6557(3) 0.7295(3) 0.57158(14) 0.0276(6) Uani d . 1 . .
H H61 0.5779 0.7507 0.5320 0.033 Uiso calc R 1 . .
H H62 0.7249 0.7972 0.5808 0.033 Uiso calc R 1 . .
N N7 0.5863(2) 0.70945(19) 0.63146(11) 0.0207(5) Uani d . 1 . .
C C7a 0.6956(3) 0.6612(2) 0.68248(13) 0.0174(5) Uani d . 1 . .
C C11 0.5799(3) 0.6977(2) 0.78769(13) 0.0197(6) Uani d . 1 . .
C C12 0.5060(3) 0.8012(2) 0.76763(14) 0.0240(6) Uani d . 1 . .
H H12 0.5248 0.8419 0.7278 0.029 Uiso calc R 1 . .
C C13 0.4047(3) 0.8455(3) 0.80561(16) 0.0325(7) Uani d . 1 . .
H H13 0.3522 0.9162 0.7916 0.039 Uiso calc R 1 . .
C C14 0.3797(3) 0.7872(3) 0.86379(16) 0.0352(8) Uani d . 1 . .
H H14 0.3109 0.8181 0.8904 0.042 Uiso calc R 1 . .
C C15 0.4543(3) 0.6840(3) 0.88335(14) 0.0304(7) Uani d . 1 . .
H H15 0.4367 0.6442 0.9236 0.036 Uiso calc R 1 . .
C C16 0.5546(3) 0.6375(3) 0.84527(13) 0.0231(6) Uani d . 1 . .
H H16 0.6049 0.5656 0.8585 0.028 Uiso calc R 1 . .
C C31 1.0445(3) 0.5127(2) 0.75995(14) 0.0226(6) Uani d . 1 . .
C C32 1.0998(3) 0.5242(3) 0.83676(16) 0.0369(8) Uani d . 1 . .
H H32A 1.0267 0.4895 0.8621 0.055 Uiso calc R 1 . .
H H32B 1.1136 0.6078 0.8489 0.055 Uiso calc R 1 . .
H H32C 1.1950 0.4826 0.8489 0.055 Uiso calc R 1 . .
C C33 1.0191(3) 0.3830(3) 0.74079(18) 0.0374(8) Uani d . 1 . .
H H33A 0.9799 0.3764 0.6914 0.056 Uiso calc R 1 . .
H H33B 0.9475 0.3491 0.7672 0.056 Uiso calc R 1 . .
H H33C 1.1136 0.3401 0.7514 0.056 Uiso calc R 1 . .
C C34 1.1619(3) 0.5637(3) 0.72167(17) 0.0337(7) Uani d . 1 . .
H H34A 1.1750 0.6479 0.7323 0.051 Uiso calc R 1 . .
H H34B 1.1297 0.5535 0.6720 0.051 Uiso calc R 1 . .
H H34C 1.2566 0.5224 0.7361 0.051 Uiso calc R 1 . .
C C77 0.4522(3) 0.6343(2) 0.61669(14) 0.0226(6) Uani d . 1 . .
H H771 0.4241 0.6086 0.6608 0.027 Uiso calc R 1 . .
H H772 0.4761 0.5628 0.5918 0.027 Uiso calc R 1 . .
C C71 0.3221(3) 0.6962(2) 0.57435(14) 0.0224(6) Uani d . 1 . .
C C72 0.2228(3) 0.6307(2) 0.52777(13) 0.0209(6) Uani d . 1 . .
H H72 0.2407 0.5499 0.5192 0.025 Uiso calc R 1 . .
C C73 0.0979(3) 0.6874(2) 0.49468(13) 0.0218(6) Uani d . 1 . .
C C74 0.0700(3) 0.8037(2) 0.50569(14) 0.0231(6) Uani d . 1 . .
C C75 0.1664(3) 0.8705(3) 0.54975(16) 0.0349(7) Uani d . 1 . .
H H75 0.1480 0.9517 0.5569 0.042 Uiso calc R 1 . .
C C76 0.2934(3) 0.8146(3) 0.58406(17) 0.0360(8) Uani d . 1 . .
H H76 0.3629 0.8591 0.6153 0.043 Uiso calc R 1 . .
O O73 -0.0175(2) 0.63974(19) 0.44912(11) 0.0373(5) Uani d . 1 . .
O O74 -0.0657(2) 0.83573(18) 0.46884(10) 0.0314(5) Uani d . 1 . .
C C78 -0.1176(3) 0.7352(3) 0.42764(14) 0.0274(6) Uani d . 1 . .
H H781 -0.1194 0.7528 0.3783 0.033 Uiso calc R 1 . .
H H782 -0.2197 0.7141 0.4342 0.033 Uiso calc R 1 . .

loop_
_atom_site_aniso_label
_atom_site_aniso_U_11
_atom_site_aniso_U_22
_atom_site_aniso_U_33
_atom_site_aniso_U_12
_atom_site_aniso_U_13
_atom_site_aniso_U_23
N1 0.0166(10) 0.0164(12) 0.0195(11) 0.0031(8) 0.0034(9) -0.0004(9)
N2 0.0158(10) 0.0185(12) 0.0202(11) 0.0005(9) 0.0004(9) -0.0005(9)
C3 0.0189(12) 0.0130(13) 0.0235(13) -0.0024(10) 0.0068(11) -0.0011(10)
C3a 0.0206(12) 0.0130(13) 0.0214(13) -0.0026(10) 0.0068(11) -0.0011(10)
C4 0.0296(14) 0.0243(15) 0.0261(14) 0.0044(12) 0.0100(12) -0.0026(12)
O5 0.0411(11) 0.0286(11) 0.0189(9) 0.0091(9) 0.0066(9) -0.0011(8)
C6 0.0348(15) 0.0252(16) 0.0229(14) 0.0060(12) 0.0054(12) 0.0043(12)
N7 0.0229(11) 0.0205(12) 0.0181(11) 0.0029(9) 0.0017(9) 0.0009(9)
C7a 0.0220(13) 0.0114(12) 0.0193(13) -0.0028(10) 0.0048(11) -0.0020(10)
C11 0.0143(11) 0.0243(15) 0.0202(13) -0.0036(10) 0.0021(10) -0.0083(11)
C12 0.0231(13) 0.0224(15) 0.0269(14) 0.0016(11) 0.0055(12) -0.0029(12)
C13 0.0252(14) 0.0282(17) 0.0444(18) 0.0041(12) 0.0070(14) -0.0134(14)
C14 0.0232(14) 0.047(2) 0.0387(17) -0.0017(14) 0.0130(13) -0.0186(15)
C15 0.0262(14) 0.0450(19) 0.0214(14) -0.0104(13) 0.0083(12) -0.0090(13)
C16 0.0192(13) 0.0281(16) 0.0210(13) -0.0042(11) 0.0001(11) -0.0030(11)
C31 0.0152(12) 0.0221(15) 0.0306(15) 0.0023(11) 0.0044(11) 0.0020(12)
C32 0.0220(14) 0.050(2) 0.0360(17) 0.0099(14) -0.0022(13) 0.0037(15)
C33 0.0293(15) 0.0226(16) 0.058(2) 0.0083(13) 0.0005(15) -0.0014(15)
C34 0.0193(13) 0.0368(18) 0.0470(19) 0.0051(12) 0.0112(14) 0.0073(15)
C77 0.0232(13) 0.0169(14) 0.0250(14) 0.0011(11) -0.0037(11) -0.0006(11)
C71 0.0240(13) 0.0197(14) 0.0227(13) 0.0042(11) 0.0019(11) 0.0002(11)
C72 0.0247(13) 0.0190(14) 0.0197(13) 0.0056(11) 0.0056(11) 0.0010(11)
C73 0.0225(13) 0.0271(15) 0.0160(12) 0.0020(11) 0.0042(11) -0.0017(11)
C74 0.0233(13) 0.0222(15) 0.0236(14) 0.0087(11) 0.0031(11) 0.0048(11)
C75 0.0419(17) 0.0165(15) 0.0423(18) 0.0090(13) -0.0041(14) -0.0036(13)
C76 0.0371(17) 0.0223(16) 0.0422(18) 0.0049(13) -0.0121(14) -0.0070(14)
O73 0.0308(11) 0.0323(13) 0.0413(12) 0.0133(9) -0.0157(9) -0.0089(10)
O74 0.0286(11) 0.0276(12) 0.0357(12) 0.0132(9) -0.0016(9) -0.0005(9)
C78 0.0263(14) 0.0299(16) 0.0238(14) 0.0096(12) -0.0020(12) 0.0037(12)

loop_
_atom_type_symbol
_atom_type_description
_atom_type_scat_dispersion_real
_atom_type_scat_dispersion_imag
_atom_type_scat_source
C C 0.0033 0.0016 'International Tables Vol C Tables 4.2.6.8 and 6.1.1.4'
H H 0.0000 0.0000 'International Tables Vol C Tables 4.2.6.8 and 6.1.1.4'
N N 0.0061 0.0033 'International Tables Vol C Tables 4.2.6.8 and 6.1.1.4'
O O 0.0106 0.0060 'International Tables Vol C Tables 4.2.6.8 and 6.1.1.4'

loop_
_geom_angle_atom_site_label_1
_geom_angle_atom_site_label_2
_geom_angle_atom_site_label_3
_geom_angle_site_symmetry_1
_geom_angle_site_symmetry_3
_geom_angle
_geom_angle_publ_flag
C7a N1 N2 . . 110.97(19) ?
C7a N1 C11 . . 129.7(2) ?
N2 N1 C11 . . 119.1(2) ?
C3 N2 N1 . . 105.6(2) ?
N2 C3 C3a . . 110.7(2) ?
N2 C3 C31 . . 120.3(2) ?
C3a C3 C31 . . 128.9(2) ?
C7a C3a C3 . . 105.9(2) ?
C7a C3a C4 . . 118.9(2) ?
C3 C3a C4 . . 135.2(2) ?
O5 C4 C3a . . 109.5(2) ?
O5 C4 H41 . . 109.8 ?
C3a C4 H41 . . 109.8 ?
O5 C4 H42 . . 109.8 ?
C3a C4 H42 . . 109.8 ?
H41 C4 H42 . . 108.2 ?
C6 O5 C4 . . 111.1(2) ?
O5 C6 N7 . . 113.0(2) ?
O5 C6 H61 . . 109.0 ?
N7 C6 H61 . . 109.0 ?
O5 C6 H62 . . 109.0 ?
N7 C6 H62 . . 109.0 ?
H61 C6 H62 . . 107.8 ?
C7a N7 C6 . . 106.8(2) ?
C7a N7 C77 . . 112.4(2) ?
C6 N7 C77 . . 113.0(2) ?
N1 C7a C3a . . 106.8(2) ?
N1 C7a N7 . . 126.0(2) ?
C3a C7a N7 . . 127.2(2) ?
C16 C11 C12 . . 121.1(2) ?
C16 C11 N1 . . 118.3(2) ?
C12 C11 N1 . . 120.6(2) ?
C11 C12 C13 . . 119.7(3) ?
C11 C12 H12 . . 120.2 ?
C13 C12 H12 . . 120.2 ?
C14 C13 C12 . . 119.9(3) ?
C14 C13 H13 . . 120.0 ?
C12 C13 H13 . . 120.0 ?
C15 C14 C13 . . 119.9(3) ?
C15 C14 H14 . . 120.1 ?
C13 C14 H14 . . 120.1 ?
C14 C15 C16 . . 120.9(3) ?
C14 C15 H15 . . 119.5 ?
C16 C15 H15 . . 119.5 ?
C11 C16 C15 . . 118.5(3) ?
C11 C16 H16 . . 120.7 ?
C15 C16 H16 . . 120.7 ?
C3 C31 C32 . . 110.8(2) ?
C3 C31 C34 . . 110.6(2) ?
C32 C31 C34 . . 108.6(2) ?
C3 C31 C33 . . 107.6(2) ?
C32 C31 C33 . . 109.9(3) ?
C34 C31 C33 . . 109.4(2) ?
C31 C32 H32A . . 109.5 ?
C31 C32 H32B . . 109.5 ?
H32A C32 H32B . . 109.5 ?
C31 C32 H32C . . 109.5 ?
H32A C32 H32C . . 109.5 ?
H32B C32 H32C . . 109.5 ?
C31 C33 H33A . . 109.5 ?
C31 C33 H33B . . 109.5 ?
H33A C33 H33B . . 109.5 ?
C31 C33 H33C . . 109.5 ?
H33A C33 H33C . . 109.5 ?
H33B C33 H33C . . 109.5 ?
C31 C34 H34A . . 109.5 ?
C31 C34 H34B . . 109.5 ?
H34A C34 H34B . . 109.5 ?
C31 C34 H34C . . 109.5 ?
H34A C34 H34C . . 109.5 ?
H34B C34 H34C . . 109.5 ?
N7 C77 C71 . . 112.9(2) ?
N7 C77 H771 . . 109.0 ?
C71 C77 H771 . . 109.0 ?
N7 C77 H772 . . 109.0 ?
C71 C77 H772 . . 109.0 ?
H771 C77 H772 . . 107.8 ?
C76 C71 C72 . . 119.4(3) ?
C76 C71 C77 . . 121.7(3) ?
C72 C71 C77 . . 118.8(2) ?
C73 C72 C71 . . 117.3(3) ?
C73 C72 H72 . . 121.4 ?
C71 C72 H72 . . 121.4 ?
C74 C73 O73 . . 109.9(2) ?
C74 C73 C72 . . 122.5(3) ?
O73 C73 C72 . . 127.5(3) ?
C75 C74 C73 . . 121.5(2) ?
C75 C74 O74 . . 128.2(3) ?
C73 C74 O74 . . 110.2(2) ?
C74 C75 C76 . . 116.9(3) ?
C74 C75 H75 . . 121.6 ?
C76 C75 H75 . . 121.6 ?
C71 C76 C75 . . 122.4(3) ?
C71 C76 H76 . . 118.8 ?
C75 C76 H76 . . 118.8 ?
C73 O73 C78 . . 106.0(2) ?
C74 O74 C78 . . 105.7(2) ?
O74 C78 O73 . . 107.5(2) ?
O74 C78 H781 . . 110.2 ?
O73 C78 H781 . . 110.2 ?
O74 C78 H782 . . 110.2 ?
O73 C78 H782 . . 110.2 ?
H781 C78 H782 . . 108.5 ?

loop_
_geom_bond_atom_site_label_1
_geom_bond_atom_site_label_2
_geom_bond_site_symmetry_2
_geom_bond_distance
_geom_bond_publ_flag
N1 C7a . 1.355(3) ?
N1 N2 . 1.366(3) ?
N1 C11 . 1.421(3) ?
N2 C3 . 1.319(3) ?
C3 C3a . 1.402(4) ?
C3 C31 . 1.516(4) ?
C3a C7a . 1.362(3) ?
C3a C4 . 1.484(3) ?
C4 O5 . 1.433(3) ?
C4 H41 . 0.9900 ?
C4 H42 . 0.9900 ?
O5 C6 . 1.418(3) ?
C6 N7 . 1.448(3) ?
C6 H61 . 0.9900 ?
C6 H62 . 0.9900 ?
N7 C7a . 1.401(3) ?
N7 C77 . 1.477(3) ?
C11 C16 . 1.376(4) ?
C11 C12 . 1.377(4) ?
C12 C13 . 1.378(4) ?
C12 H12 . 0.9500 ?
C13 C14 . 1.375(5) ?
C13 H13 . 0.9500 ?
C14 C15 . 1.374(4) ?
C14 H14 . 0.9500 ?
C15 C16 . 1.382(4) ?
C15 H15 . 0.9500 ?
C16 H16 . 0.9500 ?
C31 C32 . 1.517(4) ?
C31 C34 . 1.523(4) ?
C31 C33 . 1.526(4) ?
C32 H32A . 0.9800 ?
C32 H32B . 0.9800 ?
C32 H32C . 0.9800 ?
C33 H33A . 0.9800 ?
C33 H33B . 0.9800 ?
C33 H33C . 0.9800 ?
C34 H34A . 0.9800 ?
C34 H34B . 0.9800 ?
C34 H34C . 0.9800 ?
C77 C71 . 1.503(4) ?
C77 H771 . 0.9900 ?
C77 H772 . 0.9900 ?
C71 C76 . 1.386(4) ?
C71 C72 . 1.390(4) ?
C72 C73 . 1.372(4) ?
C72 H72 . 0.9500 ?
C73 C74 . 1.366(4) ?
C73 O73 . 1.372(3) ?
C74 C75 . 1.356(4) ?
C74 O74 . 1.373(3) ?
C75 C76 . 1.390(4) ?
C75 H75 . 0.9500 ?
C76 H76 . 0.9500 ?
O73 C78 . 1.432(3) ?
O74 C78 . 1.432(4) ?
C78 H781 . 0.9900 ?
C78 H782 . 0.9900 ?

loop_
_geom_hbond_atom_site_label_D
_geom_hbond_atom_site_label_H
_geom_hbond_atom_site_label_A
_geom_hbond_site_symmetry_A
_geom_hbond_distance_DH
_geom_hbond_distance_HA
_geom_hbond_distance_DA
_geom_hbond_angle_DHA
_geom_hbond_publ_flag
C12 H12 N7 . 0.95 2.55 3.078(3) 115 no
C4 H42 O73 3_666 0.99 2.41 3.381(4) 167 no
C72 H72 O5 3_666 0.95 2.52 3.413(3) 156 no
C75 H75 O74 3_576 0.95 2.55 3.456(4) 160 no
C78 H781 N2 4_475 0.99 2.48 3.338(4) 145 no
C4 H41 Cg1 1_655 0.99 2.91 3.799(3) 150 no

loop_
_geom_torsion_atom_site_label_1
_geom_torsion_atom_site_label_2
_geom_torsion_atom_site_label_3
_geom_torsion_atom_site_label_4
_geom_torsion_site_symmetry_1
_geom_torsion_site_symmetry_2
_geom_torsion_site_symmetry_3
_geom_torsion_site_symmetry_4
_geom_torsion
_geom_torsion_publ_flag
C7a N1 N2 C3 . . . . 0.6(3) ?
C11 N1 N2 C3 . . . . -174.2(2) ?
N1 N2 C3 C3a . . . . -0.9(3) ?
N1 N2 C3 C31 . . . . -177.8(2) ?
N2 C3 C3a C7a . . . . 0.8(3) ?
C31 C3 C3a C7a . . . . 177.4(3) ?
N2 C3 C3a C4 . . . . -178.9(3) ?
C31 C3 C3a C4 . . . . -2.4(5) ?
C7a C3a C4 O5 . . . . -15.9(3) ?
C3 C3a C4 O5 . . . . 163.8(3) ?
C3a C4 O5 C6 . . . . 48.3(3) ?
C4 O5 C6 N7 . . . . -69.9(3) ?
O5 C6 N7 C7a . . . . 49.2(3) ?
O5 C6 N7 C77 . . . . -74.9(3) ?
N2 N1 C7a C3a . . . . -0.1(3) ?
C11 N1 C7a C3a . . . . 174.0(2) ?
N2 N1 C7a N7 . . . . 179.0(2) ?
C11 N1 C7a N7 . . . . -7.0(4) ?
C3 C3a C7a N1 . . . . -0.4(3) ?
C4 C3a C7a N1 . . . . 179.4(2) ?
C3 C3a C7a N7 . . . . -179.5(2) ?
C4 C3a C7a N7 . . . . 0.3(4) ?
C6 N7 C7a N1 . . . . 165.2(2) ?
C77 N7 C7a N1 . . . . -70.3(3) ?
C6 N7 C7a C3a . . . . -15.9(3) ?
C77 N7 C7a C3a . . . . 108.6(3) ?
C7a N1 C11 C16 . . . . 150.9(3) ?
N2 N1 C11 C16 . . . . -35.4(3) ?
C7a N1 C11 C12 . . . . -31.0(4) ?
N2 N1 C11 C12 . . . . 142.7(2) ?
C16 C11 C12 C13 . . . . -0.1(4) ?
N1 C11 C12 C13 . . . . -178.2(2) ?
C11 C12 C13 C14 . . . . 1.0(4) ?
C12 C13 C14 C15 . . . . -0.9(4) ?
C13 C14 C15 C16 . . . . -0.1(4) ?
C12 C11 C16 C15 . . . . -0.8(4) ?
N1 C11 C16 C15 . . . . 177.3(2) ?
C14 C15 C16 C11 . . . . 0.9(4) ?
N2 C3 C31 C32 . . . . -21.5(3) ?
C3a C3 C31 C32 . . . . 162.2(3) ?
N2 C3 C31 C34 . . . . -141.9(3) ?
C3a C3 C31 C34 . . . . 41.8(4) ?
N2 C3 C31 C33 . . . . 98.6(3) ?
C3a C3 C31 C33 . . . . -77.7(3) ?
C7a N7 C77 C71 . . . . 167.2(2) ?
C6 N7 C77 C71 . . . . -71.8(3) ?
N7 C77 C71 C76 . . . . -37.8(4) ?
N7 C77 C71 C72 . . . . 146.8(2) ?
C76 C71 C72 C73 . . . . -1.5(4) ?
C77 C71 C72 C73 . . . . 174.0(2) ?
C71 C72 C73 C74 . . . . 0.5(4) ?
C71 C72 C73 O73 . . . . -177.1(2) ?
O73 C73 C74 C75 . . . . 178.9(3) ?
C72 C73 C74 C75 . . . . 0.9(4) ?
O73 C73 C74 O74 . . . . 1.2(3) ?
C72 C73 C74 O74 . . . . -176.8(2) ?
C73 C74 C75 C76 . . . . -1.1(4) ?
O74 C74 C75 C76 . . . . 176.1(3) ?
C72 C71 C76 C75 . . . . 1.3(5) ?
C77 C71 C76 C75 . . . . -174.1(3) ?
C74 C75 C76 C71 . . . . 0.0(5) ?
C74 C73 O73 C78 . . . . 3.8(3) ?
C72 C73 O73 C78 . . . . -178.3(3) ?
C75 C74 O74 C78 . . . . 176.8(3) ?
C73 C74 O74 C78 . . . . -5.7(3) ?
C74 O74 C78 O73 . . . . 7.9(3) ?
C73 O73 C78 O74 . . . . -7.2(3) ?

loop_
_cod_related_entry_id
_cod_related_entry_database
_cod_related_entry_code
1 ChemSpider 30654180
